data_7244428
loop_
_publ_author_name
'Jana, Narayan Ch.'
'Sethi, Subrat'
'Saha, Ratnakar'
'Bagh, Bidraha'

_publ_section_title
;
 Aerobic oxidation of vanillyl alcohol to vanillin catalyzed by air-stable
 and recyclable copper complex and TEMPO under base-free conditions
;
_journal_issue 6
_journal_name_full 'Green Chemistry'
_journal_page_first 2542
_journal_page_last 2556
_journal_paper_doi 10.1039/D1GC04690J
_journal_volume 24
_journal_year 2022
_chemical_formula_moiety '2(C21 H22 Cu0.5 N2 S), 2(Cl O4), C H4 O'
_chemical_formula_sum 'C43 H48 Cl2 Cu N4 O9 S2'
_chemical_formula_weight 963.41
_space_group_crystal_system monoclinic
_space_group_IT_number 14
_space_group_name_Hall '-P 2ybc'
_space_group_name_H-M_alt 'P 1 21/c 1'
_atom_sites_solution_hydrogens mixed
_atom_sites_solution_primary dual
_audit_creation_date 2021-06-04
_audit_creation_method
;
Olex2 1.2
(compiled 2017.03.28 svn.r3405 for OlexSys, GUI svn.r5337)
;
_audit_update_record
;
2021-06-07 deposited with the CCDC.	2022-01-27 downloaded from the CCDC.
;
_cell_angle_alpha 90
_cell_angle_beta 111.1950(10)
_cell_angle_gamma 90
_cell_formula_units_Z 4
_cell_length_a 15.46340(10)
_cell_length_b 16.54960(10)
_cell_length_c 18.85840(10)
_cell_measurement_reflns_used 40152
_cell_measurement_temperature 293(2)
_cell_measurement_theta_max 75.2660
_cell_measurement_theta_min 3.6520
_cell_volume 4499.65(6)
_computing_molecular_graphics 'Olex2 (Dolomanov et al., 2009)'
_computing_publication_material 'Olex2 (Dolomanov et al., 2009)'
_computing_structure_refinement 'ShelXL (Sheldrick, 2015)'
_computing_structure_solution 'ShelXT (Sheldrick, 2015)'
_diffrn_ambient_temperature 293(2)
_diffrn_measured_fraction_theta_full 1.000
_diffrn_measured_fraction_theta_max 1.000
_diffrn_measurement_device_type 'SuperNova, Dual, Cu at home/near, Pilatus 200K'
_diffrn_measurement_method '\w scans'
_diffrn_radiation_type CuK\a
_diffrn_radiation_wavelength 1.54184
_diffrn_reflns_av_R_equivalents 0.0439
_diffrn_reflns_av_unetI/netI 0.0212
_diffrn_reflns_Laue_measured_fraction_full 1.000
_diffrn_reflns_Laue_measured_fraction_max 1.000
_diffrn_reflns_limit_h_max 15
_diffrn_reflns_limit_h_min -18
_diffrn_reflns_limit_k_max 19
_diffrn_reflns_limit_k_min -19
_diffrn_reflns_limit_l_max 22
_diffrn_reflns_limit_l_min -21
_diffrn_reflns_number 66480
_diffrn_reflns_point_group_measured_fraction_full 1.000
_diffrn_reflns_point_group_measured_fraction_max 1.000
_diffrn_reflns_theta_full 67.684
_diffrn_reflns_theta_max 68.248
_diffrn_reflns_theta_min 3.668
_exptl_absorpt_coefficient_mu 3.130
_exptl_crystal_colour 'light blue'
_exptl_crystal_colour_modifier light
_exptl_crystal_colour_primary blue
_exptl_crystal_density_diffrn 1.422
_exptl_crystal_description block
_exptl_crystal_F_000 2004
_exptl_crystal_size_max 0.1
_exptl_crystal_size_mid 0.1
_exptl_crystal_size_min 0.1
_refine_diff_density_max 1.892
_refine_diff_density_min -2.549
_refine_diff_density_rms 0.081
_refine_ls_extinction_method none
_refine_ls_goodness_of_fit_ref 1.083
_refine_ls_hydrogen_treatment mixed
_refine_ls_matrix_type full
_refine_ls_number_parameters 556
_refine_ls_number_reflns 8238
_refine_ls_number_restraints 2
_refine_ls_restrained_S_all 1.084
_refine_ls_R_factor_all 0.0765
_refine_ls_R_factor_gt 0.0736
_refine_ls_shift/su_max 0.001
_refine_ls_shift/su_mean 0.000
_refine_ls_structure_factor_coef Fsqd
_refine_ls_weighting_details 'w=1/[\s^2^(Fo^2^)+(0.1207P)^2^+5.4990P] where P=(Fo^2^+2Fc^2^)/3'
_refine_ls_weighting_scheme calc
_refine_ls_wR_factor_gt 0.2109
_refine_ls_wR_factor_ref 0.2138
_reflns_Friedel_coverage 0.000
_reflns_number_gt 7508
_reflns_number_total 8238
_reflns_threshold_expression 'I > 2\s(I)'
_cod_data_source_file d1gc04690j2.cif
_cod_data_source_block nj-88_new
_cod_depositor_comments 'Adding full bibliography for 7244424--7244428.cif.'
_cod_original_cell_volume 4499.65(5)
_cod_database_code 7244428
_shelx_shelxl_version_number 2016/6
_shelx_space_group_comment
;
The symmetry employed for this shelxl refinement is uniquely defined
by the following loop, which should always be used as a source of
symmetry information in preference to the above space-group names.
They are only intended as comments.
;
_olex2_refinement_description
;
1. Fixed Uiso
 At 1.2 times of:
  All C(H) groups, All C(H,H) groups
 At 1.5 times of:
  All C(H,H,H) groups, All O(H) groups
2. Restrained distances
 N2'-H2'
 0.98 with sigma of 0.02
 N2-H2
 0.98 with sigma of 0.02
3. Uiso/Uaniso restraints and constraints
Uanis(C22) = Uanis(C7)
4. Others
 Fixed U11: C7(0.069601) C22(0.069601)
5.a Ternary CH refined with riding coordinates:
 C9(H9), C9'(H9')
5.b Secondary CH2 refined with riding coordinates:
 C6(H6A,H6B), C8(H8A,H8B), C7(H7A,H7B), C8'(H8'A,H8'B), C7'(H7'A,H7'B),
 C6'(H6'A,H6'B)
5.c Aromatic/amide H refined with riding coordinates:
 C1(H1), C4(H4), C11(H11), C15(H15), C15'(H15'), C11'(H11'), C21'(H21'),
 C1'(H1'), C2(H2A), C17'(H17'), C12(H12), C21(H21), C13(H13), C14'(H14'),
 C17(H17), C3(H3), C14(H14), C4'(H4'), C20(H20), C13'(H13'), C2'(H2'A),
 C19'(H19'), C12'(H12'), C18'(H18'), C20'(H20'), C19(H19), C18(H18), C3'(H3')
5.d Idealised Me refined as rotating group:
 C22(H22A,H22B,H22C)
5.e Idealised tetrahedral OH refined as rotating group:
 O9(H9A)
;
_olex2_submission_special_instructions 'No special instructions were received'

loop_
_space_group_symop_operation_xyz
'x, y, z'
'-x, y+1/2, -z+1/2'
'-x, -y, -z'
'x, -y-1/2, z-1/2'

loop_
_atom_site_label
_atom_site_type_symbol
_atom_site_fract_x
_atom_site_fract_y
_atom_site_fract_z
_atom_site_U_iso_or_equiv
_atom_site_adp_type
_atom_site_occupancy
_atom_site_site_symmetry_order
_atom_site_calc_flag
_atom_site_refinement_flags_posn
_atom_site_refinement_flags_adp
_atom_site_refinement_flags_occupancy
_atom_site_disorder_assembly
_atom_site_disorder_group
Cu1 Cu 1.000000 0.500000 1.000000 0.0398(2) Uani 1 2 d S T P . .
Cu1' Cu 0.500000 0.500000 0.500000 0.0505(2) Uani 1 2 d S T P . .
S1 S 0.96584(6) 0.33301(5) 0.99650(5) 0.0484(2) Uani 1 1 d . . . . .
S1' S 0.37721(7) 0.38025(6) 0.40992(5) 0.0542(3) Uani 1 1 d . . . . .
Cl2 Cl 0.54604(8) 0.35149(9) 0.18259(8) 0.0803(4) Uani 1 1 d . . . . .
Cl1 Cl 0.85467(10) 0.40952(8) 0.66759(7) 0.0876(4) Uani 1 1 d . . . . .
N1 N 1.12495(19) 0.46852(18) 1.07631(16) 0.0451(6) Uani 1 1 d . . . . .
N2 N 1.06143(19) 0.46848(17) 0.92358(16) 0.0421(6) Uani 1 1 d D . . . .
N1' N 0.4970(2) 0.5462(2) 0.40043(18) 0.0591(8) Uani 1 1 d . . . . .
N2' N 0.5983(2) 0.4266(2) 0.4855(2) 0.0569(8) Uani 1 1 d D . . . .
C5 C 1.1898(2) 0.4525(2) 1.0462(2) 0.0462(7) Uani 1 1 d . . . . .
C16 C 0.8533(2) 0.2142(2) 0.9049(2) 0.0518(8) Uani 1 1 d . . . . .
C9 C 0.8528(2) 0.3022(2) 0.9271(2) 0.0481(8) Uani 1 1 d . . . . .
H9 H 0.840830 0.334888 0.881134 0.058 Uiso 1 1 calc R . . . .
C10' C 0.2770(3) 0.3182(2) 0.4910(2) 0.0550(9) Uani 1 1 d . . . . .
C6 C 1.1631(2) 0.4707(2) 0.9635(2) 0.0507(8) Uani 1 1 d . . . . .
H6A H 1.186078 0.523873 0.957538 0.061 Uiso 1 1 calc R . . . .
H6B H 1.191833 0.431599 0.940657 0.061 Uiso 1 1 calc R . . . .
C9' C 0.3513(3) 0.2944(2) 0.4613(2) 0.0507(8) Uani 1 1 d . . . . .
H9' H 0.407568 0.282796 0.505359 0.061 Uiso 1 1 calc R . . . .
C10 C 0.7801(3) 0.3235(2) 0.9599(2) 0.0533(8) Uani 1 1 d . . . . .
C16' C 0.3278(3) 0.2191(2) 0.4122(2) 0.0549(9) Uani 1 1 d . . . . .
C8 C 1.0379(3) 0.3213(2) 0.9401(2) 0.0532(9) Uani 1 1 d . . . . .
H8A H 1.102148 0.317122 0.973903 0.064 Uiso 1 1 calc R . . . .
H8B H 1.021425 0.271275 0.911577 0.064 Uiso 1 1 calc R . . . .
C7 C 1.0288(4) 0.3904(4) 0.8850(3) 0.0849(10) Uani 1 1 d . . . . .
H7A H 1.064278 0.377626 0.853298 0.102 Uiso 1 1 calc R . . . .
H7B H 0.964269 0.395666 0.852109 0.102 Uiso 1 1 calc R . . . .
C1 C 1.1470(3) 0.4577(3) 1.1512(2) 0.0590(9) Uani 1 1 d . . . . .
H1 H 1.102683 0.468980 1.172481 0.071 Uiso 1 1 calc R . . . .
C4 C 1.2768(3) 0.4239(3) 1.0894(3) 0.0663(11) Uani 1 1 d . . . . .
H4 H 1.319888 0.412198 1.067025 0.080 Uiso 1 1 calc R . . . .
C11 C 0.7879(3) 0.3002(3) 1.0328(3) 0.0663(11) Uani 1 1 d . . . . .
H11 H 0.837923 0.268875 1.062081 0.080 Uiso 1 1 calc R . . . .
C15 C 0.7037(3) 0.3686(3) 0.9173(3) 0.0661(11) Uani 1 1 d . . . . .
H15 H 0.696721 0.383945 0.868094 0.079 Uiso 1 1 calc R . . . .
C15' C 0.1984(3) 0.3619(3) 0.4486(3) 0.0678(11) Uani 1 1 d . . . . .
H15' H 0.192607 0.380873 0.400652 0.081 Uiso 1 1 calc R . . . .
C8' C 0.4770(3) 0.3414(3) 0.3919(3) 0.0649(11) Uani 1 1 d . . . . .
H8'A H 0.464439 0.286135 0.374038 0.078 Uiso 1 1 calc R . . . .
H8'B H 0.485437 0.372979 0.351483 0.078 Uiso 1 1 calc R . . . .
C11' C 0.2848(4) 0.2928(3) 0.5632(3) 0.0699(11) Uani 1 1 d . . . . .
H11' H 0.337021 0.264363 0.593406 0.084 Uiso 1 1 calc R . . . .
C21' C 0.3834(4) 0.1512(3) 0.4359(3) 0.0742(13) Uani 1 1 d . . . . .
H21' H 0.434226 0.152249 0.481335 0.089 Uiso 1 1 calc R . . . .
C5' C 0.5676(3) 0.5223(3) 0.3800(3) 0.0652(11) Uani 1 1 d . . . . .
C1' C 0.4327(4) 0.5971(3) 0.3540(3) 0.0780(13) Uani 1 1 d . . . . .
H1' H 0.382007 0.612521 0.366269 0.094 Uiso 1 1 calc R . . . .
C2 C 1.2324(3) 0.4306(4) 1.1975(3) 0.0793(14) Uani 1 1 d . . . . .
H2A H 1.245798 0.424125 1.249411 0.095 Uiso 1 1 calc R . . . .
C7' C 0.5665(3) 0.3432(3) 0.4605(3) 0.0667(11) Uani 1 1 d . . . . .
H7'A H 0.557284 0.314541 0.502138 0.080 Uiso 1 1 calc R . . . .
H7'B H 0.614342 0.315062 0.448284 0.080 Uiso 1 1 calc R . . . .
C6' C 0.6371(3) 0.4677(3) 0.4336(3) 0.0709(12) Uani 1 1 d . . . . .
H6'A H 0.656587 0.427554 0.405061 0.085 Uiso 1 1 calc R . . . .
H6'B H 0.691243 0.498836 0.463417 0.085 Uiso 1 1 calc R . . . .
C17' C 0.2508(4) 0.2156(3) 0.3449(3) 0.0752(12) Uani 1 1 d . . . . .
H17' H 0.212449 0.260379 0.328355 0.090 Uiso 1 1 calc R . . . .
C12 C 0.7209(4) 0.3237(3) 1.0620(3) 0.0817(15) Uani 1 1 d . . . . .
H12 H 0.727024 0.308708 1.111080 0.098 Uiso 1 1 calc R . . . .
C21 C 0.8771(4) 0.1533(3) 0.9583(3) 0.0709(12) Uani 1 1 d . . . . .
H21 H 0.892823 0.165545 1.009566 0.085 Uiso 1 1 calc R . . . .
C13 C 0.6461(4) 0.3687(3) 1.0187(4) 0.0845(16) Uani 1 1 d . . . . .
H13 H 0.601362 0.384002 1.038257 0.101 Uiso 1 1 calc R . . . .
C14' C 0.1290(4) 0.3774(3) 0.4764(4) 0.0863(16) Uani 1 1 d . . . . .
H14' H 0.076568 0.405867 0.446758 0.104 Uiso 1 1 calc R . . . .
O9 O 1.0338(4) 0.5741(4) 0.7941(3) 0.145(2) Uani 1 1 d . . . . .
H9A H 0.996030 0.543943 0.764076 0.218 Uiso 1 1 calc GR . . . .
C17 C 0.8308(4) 0.1935(3) 0.8303(3) 0.0805(14) Uani 1 1 d . . . . .
H17 H 0.815295 0.233715 0.793358 0.097 Uiso 1 1 calc R . . . .
C3 C 1.2986(3) 0.4129(4) 1.1661(3) 0.0818(15) Uani 1 1 d . . . . .
H3 H 1.356842 0.393992 1.196501 0.098 Uiso 1 1 calc R . . . .
O1 O 0.7863(4) 0.4073(5) 0.5967(3) 0.152(2) Uani 1 1 d . . . . .
C14 C 0.6374(3) 0.3910(4) 0.9470(4) 0.0834(15) Uani 1 1 d . . . . .
H14 H 0.586603 0.421563 0.917739 0.100 Uiso 1 1 calc R . . . .
C4' C 0.5760(5) 0.5504(4) 0.3134(3) 0.0954(18) Uani 1 1 d . . . . .
H4' H 0.624885 0.533038 0.299640 0.115 Uiso 1 1 calc R . . . .
C20 C 0.8777(4) 0.0736(3) 0.9355(4) 0.0879(16) Uani 1 1 d . . . . .
H20 H 0.894380 0.032880 0.972004 0.105 Uiso 1 1 calc R . . . .
C13' C 0.1368(5) 0.3512(4) 0.5470(5) 0.099(2) Uani 1 1 d . . . . .
H13' H 0.089719 0.361423 0.565528 0.119 Uiso 1 1 calc R . . . .
C2' C 0.4422(7) 0.6266(4) 0.2882(3) 0.114(3) Uani 1 1 d . . . . .
H2'A H 0.398696 0.662948 0.257806 0.137 Uiso 1 1 calc R . . . .
C19' C 0.2876(6) 0.0788(4) 0.3262(4) 0.103(2) Uani 1 1 d . . . . .
H19' H 0.274223 0.031842 0.297159 0.123 Uiso 1 1 calc R . . . .
C12' C 0.2142(5) 0.3099(4) 0.5901(4) 0.0947(18) Uani 1 1 d . . . . .
H12' H 0.219931 0.292797 0.638522 0.114 Uiso 1 1 calc R . . . .
C18' C 0.2317(5) 0.1444(4) 0.3027(3) 0.0965(19) Uani 1 1 d . . . . .
H18' H 0.180056 0.141739 0.257929 0.116 Uiso 1 1 calc R . . . .
C20' C 0.3626(5) 0.0813(3) 0.3914(5) 0.100(2) Uani 1 1 d . . . . .
H20' H 0.400704 0.036159 0.406682 0.120 Uiso 1 1 calc R . . . .
C19 C 0.8548(4) 0.0545(3) 0.8629(4) 0.0976(19) Uani 1 1 d . . . . .
H19 H 0.855081 0.000718 0.848594 0.117 Uiso 1 1 calc R . . . .
C18 C 0.8307(5) 0.1138(4) 0.8088(4) 0.109(2) Uani 1 1 d . . . . .
H18 H 0.814260 0.100548 0.757707 0.131 Uiso 1 1 calc R . . . .
O8 O 0.5128(7) 0.4255(4) 0.1454(5) 0.199(3) Uani 1 1 d . . . . .
O6 O 0.5169(7) 0.3312(5) 0.2372(5) 0.227(5) Uani 1 1 d . . . . .
O3 O 0.8875(6) 0.4864(4) 0.6914(4) 0.178(3) Uani 1 1 d . . . . .
O4 O 0.9259(6) 0.3617(7) 0.6670(5) 0.261(6) Uani 1 1 d . . . . .
C3' C 0.5120(8) 0.6037(6) 0.2680(4) 0.128(3) Uani 1 1 d . . . . .
H3' H 0.517610 0.623534 0.223734 0.153 Uiso 1 1 calc R . . . .
O2 O 0.8227(6) 0.3823(5) 0.7253(4) 0.190(3) Uani 1 1 d . . . . .
O7 O 0.5044(10) 0.3047(6) 0.1238(5) 0.282(7) Uani 1 1 d . . . . .
O5 O 0.6298(5) 0.3362(11) 0.1929(5) 0.346(10) Uani 1 1 d . . . . .
C22 C 1.0021(4) 0.6594(4) 0.7776(3) 0.0849(10) Uani 1 1 d . . . . .
H22A H 0.946182 0.661043 0.733471 0.127 Uiso 1 1 calc GR . . . .
H22B H 1.049327 0.690612 0.768385 0.127 Uiso 1 1 calc GR . . . .
H22C H 0.990455 0.681517 0.820365 0.127 Uiso 1 1 calc GR . . . .
H2 H 1.041(3) 0.5060(18) 0.8834(16) 0.042(10) Uiso 1 1 d D . . . .
H2' H 0.645(2) 0.423(3) 0.5333(15) 0.064(13) Uiso 1 1 d D . . . .

loop_
_atom_site_aniso_label
_atom_site_aniso_U_11
_atom_site_aniso_U_22
_atom_site_aniso_U_33
_atom_site_aniso_U_23
_atom_site_aniso_U_13
_atom_site_aniso_U_12
Cu1 0.0361(4) 0.0471(4) 0.0373(4) -0.0015(3) 0.0145(3) 0.0048(3)
Cu1' 0.0508(4) 0.0511(4) 0.0478(4) 0.0011(3) 0.0159(3) 0.0066(3)
S1 0.0471(5) 0.0440(4) 0.0531(5) -0.0006(3) 0.0170(4) -0.0056(3)
S1' 0.0544(5) 0.0500(5) 0.0515(5) 0.0018(4) 0.0111(4) -0.0089(4)
Cl2 0.0624(6) 0.0954(9) 0.0856(8) -0.0082(7) 0.0299(6) -0.0030(6)
Cl1 0.0957(9) 0.0834(8) 0.0597(6) -0.0124(5) -0.0006(6) 0.0149(7)
N1 0.0390(14) 0.0496(16) 0.0453(15) -0.0025(12) 0.0134(12) 0.0038(12)
N2 0.0426(14) 0.0443(15) 0.0434(14) -0.0010(12) 0.0203(12) 0.0006(12)
N1' 0.069(2) 0.0546(18) 0.0474(17) -0.0021(14) 0.0132(15) -0.0059(15)
N2' 0.0449(16) 0.0606(19) 0.062(2) -0.0041(15) 0.0158(15) 0.0027(14)
C5 0.0391(16) 0.0442(17) 0.0542(19) -0.0049(14) 0.0154(14) 0.0005(13)
C16 0.0428(17) 0.0474(19) 0.064(2) -0.0058(16) 0.0182(16) -0.0061(14)
C9 0.0463(18) 0.0452(18) 0.0511(19) -0.0003(15) 0.0156(15) -0.0032(14)
C10' 0.063(2) 0.0421(18) 0.060(2) -0.0090(16) 0.0217(18) -0.0096(16)
C6 0.0426(18) 0.057(2) 0.059(2) -0.0060(17) 0.0262(16) -0.0055(15)
C9' 0.0516(19) 0.0473(19) 0.0485(18) 0.0014(15) 0.0123(15) -0.0025(15)
C10 0.0481(19) 0.0489(19) 0.064(2) -0.0085(17) 0.0212(17) -0.0084(15)
C16' 0.062(2) 0.0469(19) 0.063(2) -0.0033(16) 0.0321(19) -0.0069(17)
C8 0.0466(18) 0.0427(18) 0.072(2) -0.0098(16) 0.0241(17) -0.0007(15)
C7 0.070 0.102(3) 0.083(2) -0.007(2) 0.0287(17) -0.0070(19)
C1 0.055(2) 0.074(3) 0.0452(19) 0.0020(18) 0.0136(16) 0.0115(19)
C4 0.0434(19) 0.079(3) 0.074(3) -0.004(2) 0.0181(19) 0.0117(19)
C11 0.067(3) 0.068(3) 0.071(3) 0.002(2) 0.033(2) -0.005(2)
C15 0.050(2) 0.072(3) 0.069(3) -0.012(2) 0.0133(19) 0.0011(19)
C15' 0.063(2) 0.051(2) 0.088(3) -0.007(2) 0.025(2) -0.0027(18)
C8' 0.078(3) 0.060(2) 0.066(2) -0.0155(19) 0.038(2) -0.016(2)
C11' 0.088(3) 0.064(3) 0.062(2) -0.009(2) 0.033(2) -0.009(2)
C21' 0.073(3) 0.056(2) 0.106(4) -0.001(2) 0.047(3) 0.001(2)
C5' 0.074(3) 0.065(2) 0.061(2) -0.014(2) 0.029(2) -0.023(2)
C1' 0.098(4) 0.066(3) 0.056(2) 0.003(2) 0.011(2) 0.005(2)
C2 0.067(3) 0.107(4) 0.050(2) 0.007(2) 0.006(2) 0.016(3)
C7' 0.062(2) 0.054(2) 0.091(3) -0.006(2) 0.037(2) 0.0069(18)
C6' 0.058(2) 0.075(3) 0.086(3) -0.015(2) 0.034(2) -0.014(2)
C17' 0.092(3) 0.070(3) 0.060(2) -0.010(2) 0.023(2) -0.018(2)
C12 0.084(3) 0.088(3) 0.092(3) -0.017(3) 0.054(3) -0.023(3)
C21 0.081(3) 0.049(2) 0.086(3) 0.003(2) 0.034(3) -0.006(2)
C13 0.064(3) 0.090(4) 0.113(4) -0.036(3) 0.048(3) -0.018(3)
C14' 0.070(3) 0.061(3) 0.132(5) -0.023(3) 0.041(3) -0.002(2)
O9 0.134(4) 0.189(6) 0.117(4) 0.068(4) 0.050(3) -0.005(4)
C17 0.089(3) 0.069(3) 0.074(3) -0.014(2) 0.018(3) 0.004(2)
C3 0.051(2) 0.103(4) 0.075(3) 0.006(3) 0.003(2) 0.025(2)
O1 0.109(3) 0.230(7) 0.080(3) -0.021(3) -0.010(3) 0.034(4)
C14 0.047(2) 0.091(3) 0.106(4) -0.024(3) 0.020(2) 0.002(2)
C4' 0.118(5) 0.110(4) 0.070(3) -0.010(3) 0.048(3) -0.035(4)
C20 0.091(4) 0.047(2) 0.128(5) 0.002(3) 0.041(3) -0.008(2)
C13' 0.099(4) 0.075(3) 0.150(6) -0.043(4) 0.077(5) -0.018(3)
C2' 0.183(8) 0.080(4) 0.048(3) 0.011(2) 0.005(4) -0.008(4)
C19' 0.145(6) 0.075(4) 0.124(5) -0.043(4) 0.092(5) -0.045(4)
C12' 0.127(5) 0.091(4) 0.089(4) -0.025(3) 0.067(4) -0.026(4)
C18' 0.126(5) 0.102(4) 0.069(3) -0.029(3) 0.045(3) -0.048(4)
C20' 0.120(5) 0.054(3) 0.163(7) -0.015(3) 0.095(5) -0.003(3)
C19 0.092(4) 0.052(3) 0.137(6) -0.028(3) 0.027(4) -0.007(3)
C18 0.121(5) 0.089(4) 0.101(4) -0.047(4) 0.021(4) -0.003(4)
O8 0.281(9) 0.113(4) 0.261(9) 0.059(5) 0.168(8) 0.029(5)
O6 0.347(11) 0.211(7) 0.233(8) 0.118(6) 0.237(8) 0.154(8)
O3 0.237(8) 0.132(5) 0.151(6) -0.027(4) 0.053(5) -0.052(5)
O4 0.167(7) 0.323(12) 0.205(8) -0.104(8) -0.037(6) 0.140(8)
C3' 0.188(9) 0.138(7) 0.061(4) 0.000(4) 0.051(5) -0.055(6)
O2 0.199(7) 0.223(8) 0.120(5) 0.042(5) 0.023(5) -0.063(6)
O7 0.490(19) 0.179(7) 0.143(6) -0.036(6) 0.073(9) -0.150(10)
O5 0.100(4) 0.78(3) 0.188(8) 0.160(12) 0.087(5) 0.118(9)
C22 0.070 0.102(3) 0.083(2) -0.007(2) 0.0287(17) -0.0070(19)

loop_
_atom_type_symbol
_atom_type_description
_atom_type_scat_dispersion_real
_atom_type_scat_dispersion_imag
_atom_type_scat_source
C C 0.0181 0.0091 'International Tables Vol C Tables 4.2.6.8 and 6.1.1.4'
H H 0.0000 0.0000 'International Tables Vol C Tables 4.2.6.8 and 6.1.1.4'
Cl Cl 0.3639 0.7018 'International Tables Vol C Tables 4.2.6.8 and 6.1.1.4'
Cu Cu -1.9646 0.5888 'International Tables Vol C Tables 4.2.6.8 and 6.1.1.4'
N N 0.0311 0.0180 'International Tables Vol C Tables 4.2.6.8 and 6.1.1.4'
O O 0.0492 0.0322 'International Tables Vol C Tables 4.2.6.8 and 6.1.1.4'
S S 0.3331 0.5567 'International Tables Vol C Tables 4.2.6.8 and 6.1.1.4'

loop_
_geom_angle_atom_site_label_1
_geom_angle_atom_site_label_2
_geom_angle_atom_site_label_3
_geom_angle
_geom_angle_site_symmetry_1
_geom_angle_site_symmetry_3
_geom_angle_publ_flag
S1 Cu1 S1 180.0 3_767 . ?
N1 Cu1 S1 83.46(9) 3_767 3_767 ?
N1 Cu1 S1 83.46(9) . . ?
N1 Cu1 S1 96.54(9) 3_767 . ?
N1 Cu1 S1 96.54(9) . 3_767 ?
N1 Cu1 N1 180.0 3_767 . ?
N1 Cu1 N2 97.55(11) 3_767 . ?
N1 Cu1 N2 82.45(11) 3_767 3_767 ?
N1 Cu1 N2 97.55(11) . 3_767 ?
N1 Cu1 N2 82.45(11) . . ?
N2 Cu1 S1 82.23(8) . . ?
N2 Cu1 S1 82.23(8) 3_767 3_767 ?
N2 Cu1 S1 97.77(8) 3_767 . ?
N2 Cu1 S1 97.77(8) . 3_767 ?
N2 Cu1 N2 180.00(15) 3_767 . ?
N1' Cu1' N1' 180.0(2) . 3_666 ?
N1' Cu1' N2' 82.39(15) . . ?
N1' Cu1' N2' 82.39(15) 3_666 3_666 ?
N1' Cu1' N2' 97.61(14) 3_666 . ?
N1' Cu1' N2' 97.61(14) . 3_666 ?
N2' Cu1' N2' 180.0 . 3_666 ?
C9 S1 Cu1 114.31(12) . . ?
C8 S1 Cu1 88.19(12) . . ?
C8 S1 C9 100.43(17) . . ?
C8' S1' C9' 100.77(19) . . ?
O6 Cl2 O8 116.5(4) . . ?
O6 Cl2 O7 108.1(7) . . ?
O7 Cl2 O8 96.5(6) . . ?
O5 Cl2 O8 114.7(8) . . ?
O5 Cl2 O6 116.9(6) . . ?
O5 Cl2 O7 100.0(10) . . ?
O1 Cl1 O3 113.8(5) . . ?
O1 Cl1 O2 112.3(4) . . ?
O3 Cl1 O2 103.4(5) . . ?
O4 Cl1 O1 108.5(4) . . ?
O4 Cl1 O3 109.5(7) . . ?
O4 Cl1 O2 109.2(7) . . ?
C5 N1 Cu1 114.7(2) . . ?
C1 N1 Cu1 126.9(2) . . ?
C1 N1 C5 118.3(3) . . ?
C6 N2 Cu1 108.2(2) . . ?
C6 N2 C7 112.5(3) . . ?
C7 N2 Cu1 113.8(3) . . ?
C5' N1' Cu1' 114.1(3) . . ?
C5' N1' C1' 118.7(4) . . ?
C1' N1' Cu1' 127.1(3) . . ?
C7' N2' Cu1' 114.7(2) . . ?
C6' N2' Cu1' 108.3(3) . . ?
C6' N2' C7' 112.7(3) . . ?
N1 C5 C6 115.7(3) . . ?
N1 C5 C4 122.2(4) . . ?
C4 C5 C6 122.0(3) . . ?
C21 C16 C9 121.9(4) . . ?
C17 C16 C9 120.0(4) . . ?
C17 C16 C21 118.1(4) . . ?
C16 C9 S1 111.4(3) . . ?
C10 C9 S1 107.5(2) . . ?
C10 C9 C16 114.6(3) . . ?
C15' C10' C9' 123.4(4) . . ?
C11' C10' C9' 118.6(4) . . ?
C11' C10' C15' 118.0(4) . . ?
N2 C6 C5 111.6(3) . . ?
C10' C9' S1' 109.5(3) . . ?
C10' C9' C16' 113.4(3) . . ?
C16' C9' S1' 111.2(3) . . ?
C11 C10 C9 122.1(4) . . ?
C15 C10 C9 119.6(4) . . ?
C15 C10 C11 118.3(4) . . ?
C21' C16' C9' 119.0(4) . . ?
C21' C16' C17' 119.1(4) . . ?
C17' C16' C9' 121.9(4) . . ?
C7 C8 S1 113.5(3) . . ?
N2 C7 C8 113.0(4) . . ?
N1 C1 C2 122.4(4) . . ?
C3 C4 C5 119.0(4) . . ?
C10 C11 C12 120.2(5) . . ?
C10 C15 C14 120.7(5) . . ?
C14' C15' C10' 121.1(5) . . ?
C7' C8' S1' 114.1(3) . . ?
C12' C11' C10' 119.7(5) . . ?
C16' C21' C20' 119.7(6) . . ?
N1' C5' C6' 116.6(4) . . ?
N1' C5' C4' 120.8(5) . . ?
C4' C5' C6' 122.6(5) . . ?
N1' C1' C2' 120.4(6) . . ?
C1 C2 C3 119.1(4) . . ?
N2' C7' C8' 112.6(4) . . ?
N2' C6' C5' 111.2(4) . . ?
C16' C17' C18' 119.4(6) . . ?
C13 C12 C11 120.3(5) . . ?
C16 C21 C20 119.9(5) . . ?
C14 C13 C12 119.9(5) . . ?
C13' C14' C15' 120.4(6) . . ?
C16 C17 C18 121.0(6) . . ?
C4 C3 C2 118.9(4) . . ?
C13 C14 C15 120.5(5) . . ?
C3' C4' C5' 119.9(7) . . ?
C19 C20 C21 121.2(6) . . ?
C12' C13' C14' 119.3(5) . . ?
C3' C2' C1' 121.1(7) . . ?
C20' C19' C18' 120.5(5) . . ?
C13' C12' C11' 121.5(6) . . ?
C19' C18' C17' 120.7(6) . . ?
C19' C20' C21' 120.4(6) . . ?
C20 C19 C18 119.9(5) . . ?
C19 C18 C17 119.8(6) . . ?
C2' C3' C4' 118.9(6) . . ?

loop_
_geom_bond_atom_site_label_1
_geom_bond_atom_site_label_2
_geom_bond_distance
_geom_bond_site_symmetry_2
_geom_bond_publ_flag
Cu1 S1 2.8098(8) . ?
Cu1 S1 2.8098(8) 3_767 ?
Cu1 N1 2.016(3) 3_767 ?
Cu1 N1 2.016(3) . ?
Cu1 N2 2.059(3) 3_767 ?
Cu1 N2 2.059(3) . ?
Cu1' N1' 2.012(3) 3_666 ?
Cu1' N1' 2.012(3) . ?
Cu1' N2' 2.041(3) . ?
Cu1' N2' 2.041(3) 3_666 ?
S1 C9 1.837(4) . ?
S1 C8 1.808(4) . ?
S1' C9' 1.844(4) . ?
S1' C8' 1.815(5) . ?
Cl2 O8 1.412(7) . ?
Cl2 O6 1.308(6) . ?
Cl2 O7 1.314(8) . ?
Cl2 O5 1.264(6) . ?
Cl1 O1 1.373(4) . ?
Cl1 O3 1.383(6) . ?
Cl1 O4 1.360(7) . ?
Cl1 O2 1.422(7) . ?
N1 C5 1.346(4) . ?
N1 C1 1.340(5) . ?
N2 C6 1.478(4) . ?
N2 C7 1.479(6) . ?
N1' C5' 1.342(6) . ?
N1' C1' 1.355(6) . ?
N2' C7' 1.484(5) . ?
N2' C6' 1.484(6) . ?
C5 C6 1.492(5) . ?
C5 C4 1.380(5) . ?
C16 C9 1.517(5) . ?
C16 C21 1.378(6) . ?
C16 C17 1.365(6) . ?
C9 C10 1.508(5) . ?
C10' C9' 1.501(6) . ?
C10' C15' 1.391(6) . ?
C10' C11' 1.389(6) . ?
C9' C16' 1.516(5) . ?
C10 C11 1.389(6) . ?
C10 C15 1.382(6) . ?
C16' C21' 1.387(6) . ?
C16' C17' 1.392(6) . ?
C8 C7 1.516(7) . ?
C1 C2 1.368(6) . ?
C4 C3 1.373(7) . ?
C11 C12 1.392(7) . ?
C15 C14 1.385(7) . ?
C15' C14' 1.378(7) . ?
C8' C7' 1.515(7) . ?
C11' C12' 1.388(8) . ?
C21' C20' 1.398(8) . ?
C5' C6' 1.485(7) . ?
C5' C4' 1.388(7) . ?
C1' C2' 1.389(9) . ?
C2 C3 1.387(7) . ?
C17' C18' 1.393(7) . ?
C12 C13 1.370(8) . ?
C21 C20 1.388(7) . ?
C13 C14 1.360(8) . ?
C14' C13' 1.364(10) . ?
O9 C22 1.490(8) . ?
C17 C18 1.378(8) . ?
C4' C3' 1.370(12) . ?
C20 C19 1.324(9) . ?
C13' C12' 1.363(10) . ?
C2' C3' 1.323(12) . ?
C19' C18' 1.359(10) . ?
C19' C20' 1.352(10) . ?
C19 C18 1.367(10) . ?
